data_2017915
loop_
_publ_author_name
'Ojala, William H.'
'Skrypek, Thomas M.'
'MacQueen, Brianna C.'
'Ojala, Charles R.'

_publ_section_title
;
 Intermolecular C---F&#x00B7;&#x00B7;&#x00B7;H---C contacts in the
 molecular packing of three isostructural
 <i>N</i>-(fluorophenyl)mannopyranosylamines
;
_journal_coeditor_code GZ3186
_journal_issue 12
_journal_name_full 'Acta Crystallographica Section C'
_journal_page_first o565
_journal_page_last o570
_journal_paper_doi 10.1107/S0108270110043556
_journal_volume 66
_journal_year 2010
_chemical_formula_iupac 'C12 H16 F N O5'
_chemical_formula_moiety 'C12 H16 F N O5'
_chemical_formula_sum 'C12 H16 F N O5'
_chemical_formula_weight 273.26
_chemical_melting_point_gt 466
_chemical_melting_point_lt 474
_chemical_name_systematic
;
<i>N</i>-(2-fluorophenyl)-\b-D-mannopyranosylamine
;
_space_group_IT_number 19
_symmetry_cell_setting orthorhombic
_symmetry_space_group_name_Hall 'P 2ac 2ab'
_symmetry_space_group_name_H-M 'P 21 21 21'
_atom_sites_solution_hydrogens geom
_atom_sites_solution_primary direct
_atom_sites_solution_secondary difmap
_audit_creation_method SHELXL97
_cell_angle_alpha 90.00
_cell_angle_beta 90.00
_cell_angle_gamma 90.00
_cell_formula_units_Z 4
_cell_length_a 6.4133(6)
_cell_length_b 6.6924(6)
_cell_length_c 28.699(3)
_cell_measurement_reflns_used 3654
_cell_measurement_temperature 173(2)
_cell_measurement_theta_max 27.399
_cell_measurement_theta_min 2.839
_cell_volume 1231.8(2)
_computing_cell_refinement 'SAINT-Plus (Bruker, 2003)'
_computing_data_collection 'SMART (Bruker, 2001)'
_computing_data_reduction 'SAINT-Plus (Bruker, 2003)'
_computing_molecular_graphics 'PLATON (Spek, 2009)'
_computing_publication_material 'SHELXL97 (Sheldrick, 2008)'
_computing_structure_refinement 'SHELXL97 (Sheldrick, 2008)'
_computing_structure_solution 'SHELXS97 (Sheldrick, 2008)'
_diffrn_ambient_temperature 173(2)
_diffrn_measured_fraction_theta_full 0.999
_diffrn_measured_fraction_theta_max 0.999
_diffrn_measurement_device_type 'Siemens SMART Platform CCD area-detector'
_diffrn_measurement_method '\w scans per \f'
_diffrn_radiation_monochromator graphite
_diffrn_radiation_source 'fine-focus sealed tube'
_diffrn_radiation_type MoK\a
_diffrn_radiation_wavelength 0.71073
_diffrn_reflns_av_R_equivalents 0.0374
_diffrn_reflns_av_sigmaI/netI 0.0192
_diffrn_reflns_limit_h_max 8
_diffrn_reflns_limit_h_min 0
_diffrn_reflns_limit_k_max 8
_diffrn_reflns_limit_k_min 0
_diffrn_reflns_limit_l_max 36
_diffrn_reflns_limit_l_min 0
_diffrn_reflns_number 14484
_diffrn_reflns_theta_full 27.46
_diffrn_reflns_theta_max 27.46
_diffrn_reflns_theta_min 1.42
_exptl_absorpt_coefficient_mu 0.124
_exptl_absorpt_correction_T_max 0.993
_exptl_absorpt_correction_T_min 0.970
_exptl_absorpt_correction_type multi-scan
_exptl_absorpt_process_details '(SADABS; Blessing, 1995)'
_exptl_crystal_colour colourless
_exptl_crystal_density_diffrn 1.474
_exptl_crystal_density_method 'not measured'
_exptl_crystal_description plate
_exptl_crystal_F_000 576
_exptl_crystal_size_max 0.48
_exptl_crystal_size_mid 0.20
_exptl_crystal_size_min 0.05
_refine_diff_density_max 0.169
_refine_diff_density_min -0.219
_refine_ls_extinction_method none
_refine_ls_goodness_of_fit_ref 1.039
_refine_ls_hydrogen_treatment mixed
_refine_ls_matrix_type full
_refine_ls_number_parameters 181
_refine_ls_number_reflns 1672
_refine_ls_number_restraints 0
_refine_ls_restrained_S_all 1.039
_refine_ls_R_factor_all 0.0376
_refine_ls_R_factor_gt 0.0305
_refine_ls_shift/su_max 0.000
_refine_ls_shift/su_mean 0.000
_refine_ls_structure_factor_coef Fsqd
_refine_ls_weighting_details 'calc w = 1/[\s^2^(Fo^2^)+(0.0342P)^2^+0.3274P] where P=(Fo^2^+2Fc^2^)/3'
_refine_ls_weighting_scheme calc
_refine_ls_wR_factor_gt 0.0687
_refine_ls_wR_factor_ref 0.0715
_reflns_number_gt 1489
_reflns_number_total 1672
_reflns_threshold_expression I>2\s(I)
_cod_data_source_file gz3186.cif
_cod_data_source_block III
_cod_original_cell_volume 1231.76(19)
_cod_database_code 2017915
_cod_database_fobs_code 2017915

loop_
_symmetry_equiv_pos_as_xyz
'x, y, z'
'-x+1/2, -y, z+1/2'
'-x, y+1/2, -z+1/2'
'x+1/2, -y+1/2, -z'

loop_
_atom_site_type_symbol
_atom_site_label
_atom_site_fract_x
_atom_site_fract_y
_atom_site_fract_z
_atom_site_U_iso_or_equiv
_atom_site_adp_type
_atom_site_calc_flag
_atom_site_refinement_flags
_atom_site_occupancy
_atom_site_disorder_assembly
_atom_site_disorder_group
C C1 0.8862(3) 0.0361(3) 0.12885(6) 0.0199(4) Uani d . 1 . .
H H1 0.8462 0.1212 0.1016 0.024 Uiso calc R 1 . .
C C2 0.6886(3) -0.0450(3) 0.15143(6) 0.0207(4) Uani d . 1 . .
H H2 0.6061 -0.1202 0.1276 0.025 Uiso calc R 1 . .
C C3 0.5560(3) 0.1250(3) 0.17072(6) 0.0201(4) Uani d . 1 . .
H H3 0.4984 0.2048 0.1442 0.024 Uiso calc R 1 . .
C C4 0.6829(3) 0.2616(3) 0.20215(6) 0.0181(4) Uani d . 1 . .
H H4 0.7193 0.1896 0.2316 0.022 Uiso calc R 1 . .
C C5 0.8827(3) 0.3296(3) 0.17759(6) 0.0174(4) Uani d . 1 . .
H H5 0.8450 0.4133 0.1500 0.021 Uiso calc R 1 . .
C C6 1.0208(3) 0.4488(3) 0.20956(6) 0.0201(4) Uani d . 1 . .
H H6A 0.9338 0.5392 0.2287 0.024 Uiso calc R 1 . .
H H6B 1.0954 0.3569 0.2308 0.024 Uiso calc R 1 . .
C C7 1.1807(3) -0.0810(3) 0.08249(6) 0.0223(4) Uani d . 1 . .
C C8 1.3077(3) -0.2361(3) 0.06713(7) 0.0244(4) Uani d . 1 . .
C C9 1.4679(3) -0.2130(3) 0.03605(7) 0.0302(5) Uani d . 1 . .
H H9 1.5504 -0.3241 0.0269 0.036 Uiso calc R 1 . .
C C10 1.5072(4) -0.0237(3) 0.01819(8) 0.0360(5) Uani d . 1 . .
H H10 1.6163 -0.0039 -0.0037 0.043 Uiso calc R 1 . .
C C11 1.3865(4) 0.1346(3) 0.03253(8) 0.0363(5) Uani d . 1 . .
H H11 1.4140 0.2643 0.0206 0.044 Uiso calc R 1 . .
C C12 1.2249(3) 0.1081(3) 0.06430(7) 0.0288(4) Uani d . 1 . .
H H12 1.1436 0.2197 0.0737 0.035 Uiso calc R 1 . .
F F1 1.2704(2) -0.42158(17) 0.08474(4) 0.0362(3) Uani d . 1 . .
H H1N 1.037(4) -0.215(4) 0.1327(8) 0.035(7) Uiso d . 1 . .
N N1 1.0170(3) -0.1202(2) 0.11302(5) 0.0226(3) Uani d . 1 . .
O O2 0.7499(2) -0.17821(19) 0.18749(5) 0.0262(3) Uani d . 1 . .
H H2O 0.6590 -0.2676 0.1906 0.039 Uiso calc R 1 . .
O O3 0.3870(2) 0.0404(2) 0.19669(4) 0.0254(3) Uani d . 1 . .
H H3O 0.2736 0.0696 0.1837 0.038 Uiso calc R 1 . .
O O4 0.5592(2) 0.4342(2) 0.21284(5) 0.0239(3) Uani d . 1 . .
H H4O 0.5700 0.4608 0.2413 0.052(8) Uiso calc R 1 . .
O O5 0.99921(19) 0.15829(19) 0.16213(4) 0.0194(3) Uani d . 1 . .
O O6 1.1683(2) 0.5633(2) 0.18410(5) 0.0274(3) Uani d . 1 . .
H H6O 1.2892 0.5225 0.1901 0.041 Uiso calc R 1 . .

loop_
_atom_site_aniso_label
_atom_site_aniso_U_11
_atom_site_aniso_U_22
_atom_site_aniso_U_33
_atom_site_aniso_U_12
_atom_site_aniso_U_13
_atom_site_aniso_U_23
C1 0.0191(8) 0.0205(9) 0.0201(8) 0.0000(8) -0.0008(7) -0.0020(7)
C2 0.0192(8) 0.0200(9) 0.0228(8) -0.0009(8) -0.0030(7) -0.0018(7)
C3 0.0149(8) 0.0237(9) 0.0216(9) -0.0009(8) 0.0003(7) 0.0023(8)
C4 0.0156(8) 0.0186(8) 0.0202(8) 0.0033(7) 0.0004(7) 0.0002(7)
C5 0.0151(8) 0.0167(8) 0.0203(8) 0.0021(7) 0.0007(7) 0.0006(7)
C6 0.0183(8) 0.0195(9) 0.0224(8) -0.0005(8) -0.0005(7) 0.0008(8)
C7 0.0217(8) 0.0259(10) 0.0195(8) -0.0023(8) 0.0000(7) -0.0044(8)
C8 0.0289(10) 0.0215(9) 0.0226(9) 0.0005(8) -0.0013(8) -0.0038(8)
C9 0.0289(11) 0.0310(11) 0.0308(10) 0.0058(10) 0.0057(9) -0.0088(9)
C10 0.0337(11) 0.0371(12) 0.0371(11) -0.0019(11) 0.0156(10) -0.0029(10)
C11 0.0406(12) 0.0277(11) 0.0407(12) -0.0022(10) 0.0133(11) 0.0022(10)
C12 0.0311(11) 0.0241(10) 0.0313(10) 0.0033(9) 0.0066(9) -0.0015(8)
F1 0.0478(8) 0.0227(6) 0.0382(6) 0.0044(6) 0.0118(6) -0.0001(5)
N1 0.0254(8) 0.0204(8) 0.0221(8) 0.0031(7) 0.0039(7) -0.0007(7)
O2 0.0237(7) 0.0209(6) 0.0340(7) -0.0019(6) 0.0005(6) 0.0058(6)
O3 0.0144(6) 0.0332(8) 0.0286(7) -0.0028(6) -0.0002(5) 0.0058(6)
O4 0.0196(6) 0.0253(7) 0.0269(7) 0.0062(6) 0.0019(6) -0.0036(6)
O5 0.0160(6) 0.0190(6) 0.0233(6) 0.0020(6) -0.0017(5) -0.0040(5)
O6 0.0174(6) 0.0286(7) 0.0361(7) -0.0048(6) -0.0011(6) 0.0079(6)

loop_
_atom_type_symbol
_atom_type_description
_atom_type_scat_dispersion_real
_atom_type_scat_dispersion_imag
_atom_type_scat_source
C C 0.0033 0.0016 'International Tables Vol C Tables 4.2.6.8 and 6.1.1.4'
H H 0.0000 0.0000 'International Tables Vol C Tables 4.2.6.8 and 6.1.1.4'
N N 0.0061 0.0033 'International Tables Vol C Tables 4.2.6.8 and 6.1.1.4'
O O 0.0106 0.0060 'International Tables Vol C Tables 4.2.6.8 and 6.1.1.4'
F F 0.0171 0.0103 'International Tables Vol C Tables 4.2.6.8 and 6.1.1.4'

loop_
_geom_angle_atom_site_label_1
_geom_angle_atom_site_label_2
_geom_angle_atom_site_label_3
_geom_angle_site_symmetry_1
_geom_angle_site_symmetry_3
_geom_angle
_geom_angle_publ_flag
N1 C1 O5 . . 109.38(14) ?
N1 C1 C2 . . 111.46(16) ?
O5 C1 C2 . . 109.64(14) ?
N1 C1 H1 . . 108.8 ?
O5 C1 H1 . . 108.8 ?
C2 C1 H1 . . 108.8 ?
O2 C2 C1 . . 107.66(14) ?
O2 C2 C3 . . 110.98(14) ?
C1 C2 C3 . . 110.65(15) ?
O2 C2 H2 . . 109.2 ?
C1 C2 H2 . . 109.2 ?
C3 C2 H2 . . 109.2 ?
O3 C3 C4 . . 109.51(14) ?
O3 C3 C2 . . 108.43(15) ?
C4 C3 C2 . . 111.42(14) ?
O3 C3 H3 . . 109.1 ?
C4 C3 H3 . . 109.1 ?
C2 C3 H3 . . 109.1 ?
O4 C4 C3 . . 108.37(14) ?
O4 C4 C5 . . 108.76(14) ?
C3 C4 C5 . . 110.71(14) ?
O4 C4 H4 . . 109.7 ?
C3 C4 H4 . . 109.7 ?
C5 C4 H4 . . 109.7 ?
O5 C5 C6 . . 107.75(14) ?
O5 C5 C4 . . 109.86(14) ?
C6 C5 C4 . . 111.70(14) ?
O5 C5 H5 . . 109.2 ?
C6 C5 H5 . . 109.2 ?
C4 C5 H5 . . 109.2 ?
O6 C6 C5 . . 111.38(14) ?
O6 C6 H6A . . 109.4 ?
C5 C6 H6A . . 109.4 ?
O6 C6 H6B . . 109.4 ?
C5 C6 H6B . . 109.4 ?
H6A C6 H6B . . 108.0 ?
C8 C7 N1 . . 120.02(17) ?
C8 C7 C12 . . 116.03(17) ?
N1 C7 C12 . . 123.92(18) ?
F1 C8 C9 . . 118.50(17) ?
F1 C8 C7 . . 117.37(17) ?
C9 C8 C7 . . 124.12(18) ?
C8 C9 C10 . . 118.66(19) ?
C8 C9 H9 . . 120.7 ?
C10 C9 H9 . . 120.7 ?
C11 C10 C9 . . 119.35(19) ?
C11 C10 H10 . . 120.3 ?
C9 C10 H10 . . 120.3 ?
C10 C11 C12 . . 121.1(2) ?
C10 C11 H11 . . 119.4 ?
C12 C11 H11 . . 119.4 ?
C11 C12 C7 . . 120.73(19) ?
C11 C12 H12 . . 119.6 ?
C7 C12 H12 . . 119.6 ?
C7 N1 C1 . . 120.64(16) ?
C7 N1 H1N . . 115.9(17) ?
C1 N1 H1N . . 115.3(16) ?
C2 O2 H2O . . 109.5 ?
C3 O3 H3O . . 109.5 ?
C4 O4 H4O . . 109.5 ?
C5 O5 C1 . . 113.12(13) ?
C6 O6 H6O . . 109.5 ?

loop_
_geom_bond_atom_site_label_1
_geom_bond_atom_site_label_2
_geom_bond_site_symmetry_2
_geom_bond_distance
_geom_bond_publ_flag
C1 N1 . 1.415(2) ?
C1 O5 . 1.451(2) ?
C1 C2 . 1.524(2) ?
C1 H1 . 1.000 ?
C2 O2 . 1.421(2) ?
C2 C3 . 1.525(3) ?
C2 H2 . 1.000 ?
C3 O3 . 1.432(2) ?
C3 C4 . 1.520(2) ?
C3 H3 . 1.000 ?
C4 O4 . 1.435(2) ?
C4 C5 . 1.532(2) ?
C4 H4 . 1.000 ?
C5 O5 . 1.438(2) ?
C5 C6 . 1.504(2) ?
C5 H5 . 1.000 ?
C6 O6 . 1.420(2) ?
C6 H6A . 0.990 ?
C6 H6B . 0.990 ?
C7 C8 . 1.391(3) ?
C7 N1 . 1.393(2) ?
C7 C12 . 1.398(3) ?
C8 F1 . 1.361(2) ?
C8 C9 . 1.369(3) ?
C9 C10 . 1.389(3) ?
C9 H9 . 0.950 ?
C10 C11 . 1.375(3) ?
C10 H10 . 0.950 ?
C11 C12 . 1.392(3) ?
C11 H11 . 0.950 ?
C12 H12 . 0.950 ?
N1 H1N . 0.86(2) ?
O2 H2O . 0.840 ?
O3 H3O . 0.840 ?
O4 H4O . 0.840 ?
O6 H6O . 0.840 ?

loop_
_geom_hbond_atom_site_label_D
_geom_hbond_atom_site_label_H
_geom_hbond_atom_site_label_A
_geom_hbond_site_symmetry_A
_geom_hbond_distance_DH
_geom_hbond_distance_HA
_geom_hbond_distance_DA
_geom_hbond_angle_DHA
N1 H1N O6 1_545 0.86(2) 2.25(2) 3.097(2) 167(2)
O2 H2O O4 1_545 0.84 2.19 2.9584(19) 152.0
O3 H3O O5 1_455 0.84 1.96 2.7914(17) 171.5
O4 H4O O3 3_655 0.84 1.88 2.7139(19) 174.2
O6 H6O O4 1_655 0.84 1.94 2.7774(19) 172.2

loop_
_geom_torsion_atom_site_label_1
_geom_torsion_atom_site_label_2
_geom_torsion_atom_site_label_3
_geom_torsion_atom_site_label_4
_geom_torsion_site_symmetry_1
_geom_torsion_site_symmetry_2
_geom_torsion_site_symmetry_3
_geom_torsion_site_symmetry_4
_geom_torsion
_geom_torsion_publ_flag
N1 C1 C2 O2 . . . . 55.32(19) ?
O5 C1 C2 O2 . . . . -65.94(18) ?
N1 C1 C2 C3 . . . . 176.75(15) ?
O5 C1 C2 C3 . . . . 55.49(18) ?
O2 C2 C3 O3 . . . . -53.16(18) ?
C1 C2 C3 O3 . . . . -172.61(13) ?
O2 C2 C3 C4 . . . . 67.42(19) ?
C1 C2 C3 C4 . . . . -52.03(19) ?
O3 C3 C4 O4 . . . . -69.28(18) ?
C2 C3 C4 O4 . . . . 170.76(14) ?
O3 C3 C4 C5 . . . . 171.52(13) ?
C2 C3 C4 C5 . . . . 51.57(19) ?
O4 C4 C5 O5 . . . . -174.00(13) ?
C3 C4 C5 O5 . . . . -55.04(18) ?
O4 C4 C5 C6 . . . . 66.49(17) ?
C3 C4 C5 C6 . . . . -174.55(15) ?
O5 C5 C6 O6 . . . . 77.93(17) y
C4 C5 C6 O6 . . . . -161.32(14) y
N1 C7 C8 F1 . . . . -2.9(3) ?
C12 C7 C8 F1 . . . . 179.12(17) ?
N1 C7 C8 C9 . . . . 177.84(18) ?
F1 C8 C9 C10 . . . . -179.7(2) ?
N1 C7 C12 C11 . . . . -177.54(19) ?
C8 C7 N1 C1 . . . . -179.87(17) y
C12 C7 N1 C1 . . . . -2.0(3) ?
O5 C1 N1 C7 . . . . -73.0(2) y
C2 C1 N1 C7 . . . . 165.61(15) y
C6 C5 O5 C1 . . . . -176.83(14) ?
C4 C5 O5 C1 . . . . 61.27(17) ?
N1 C1 O5 C5 . . . . 175.84(14) ?
C2 C1 O5 C5 . . . . -61.66(18) ?

loop_
_cod_related_entry_id
_cod_related_entry_database
_cod_related_entry_code
1 ChemSpider 26231188
